data_7049272
loop_
_publ_author_name
'Hong, Dongjing'
'Zhu, Xiancui'
'Wang, Shaowu'
'Wei, Yun'
'Zhou, Shuangliu'
'Huang, Zeming'
'Zhu, Shan'
'Wang, Ruru'
'Yue, Wenrun'
'Mu, Xiaolong'

_publ_section_title
;
 Synthesis, characterization, and reactivity of dinuclear
 organo-rare-earth-metal alkyl complexes supported by
 2-amidate-functionalized indolyl ligands: substituent effects on
 coordination and reactivity.
;
_journal_issue 16
_journal_name_full 'Dalton transactions (Cambridge, England : 2003)'
_journal_page_first 5230
_journal_page_last 5242
_journal_paper_doi 10.1039/c9dt00507b
_journal_volume 48
_journal_year 2019
_chemical_formula_moiety 'C68 H92 N6 O4 Si2 Yb2'
_chemical_formula_sum 'C68 H92 N6 O4 Si2 Yb2'
_chemical_formula_weight 1459.73
_space_group_crystal_system monoclinic
_space_group_IT_number 15
_space_group_name_Hall '-C 2yc'
_space_group_name_H-M_alt 'C 1 2/c 1'
_symmetry_space_group_name_Hall '-C 2yc'
_symmetry_space_group_name_H-M 'C 1 2/c 1'
_atom_sites_solution_hydrogens geom
_atom_sites_solution_primary dual
_audit_creation_date 2018-03-26
_audit_creation_method
;
Olex2 1.2
(compiled 2017.08.10 svn.r3458 for OlexSys, GUI svn.r5381)
;
_audit_update_record
;
2018-03-27 deposited with the CCDC.    2019-03-07 downloaded from the CCDC.
;
_cell_angle_alpha 90
_cell_angle_beta 116.5790(10)
_cell_angle_gamma 90
_cell_formula_units_Z 4
_cell_length_a 27.113(2)
_cell_length_b 14.1425(11)
_cell_length_c 24.319(3)
_cell_measurement_reflns_used 9978
_cell_measurement_temperature 293(2)
_cell_measurement_theta_max 25.33
_cell_measurement_theta_min 2.21
_cell_volume 8339.5(14)
_computing_cell_refinement 'Bruker SAINT'
_computing_data_collection 'Bruker APEX2'
_computing_data_reduction 'Bruker SAINT'
_computing_molecular_graphics 'Olex2 (Dolomanov et al., 2009)'
_computing_publication_material 'Olex2 (Dolomanov et al., 2009)'
_computing_structure_refinement 'ShelXL (Sheldrick, 2015)'
_computing_structure_solution 'ShelXT (Sheldrick, 2015)'
_diffrn_ambient_temperature 293.15
_diffrn_measured_fraction_theta_full 0.999
_diffrn_measured_fraction_theta_max 0.999
_diffrn_measurement_device_type 'Bruker APEX-II CCD'
_diffrn_measurement_method '\f and \w scans'
_diffrn_radiation_type MoK\a
_diffrn_radiation_wavelength 0.71073
_diffrn_reflns_av_R_equivalents 0.0408
_diffrn_reflns_av_unetI/netI 0.0309
_diffrn_reflns_Laue_measured_fraction_full 0.999
_diffrn_reflns_Laue_measured_fraction_max 0.999
_diffrn_reflns_limit_h_max 32
_diffrn_reflns_limit_h_min -32
_diffrn_reflns_limit_k_max 17
_diffrn_reflns_limit_k_min -17
_diffrn_reflns_limit_l_max 29
_diffrn_reflns_limit_l_min -29
_diffrn_reflns_number 41364
_diffrn_reflns_point_group_measured_fraction_full 0.999
_diffrn_reflns_point_group_measured_fraction_max 0.999
_diffrn_reflns_theta_full 25.242
_diffrn_reflns_theta_max 25.400
_diffrn_reflns_theta_min 1.667
_diffrn_standards_number 0
_exptl_absorpt_coefficient_mu 2.298
_exptl_absorpt_correction_type none
_exptl_crystal_colour colourless
_exptl_crystal_colour_primary colourless
_exptl_crystal_density_diffrn 1.163
_exptl_crystal_description block
_exptl_crystal_F_000 2968
_exptl_crystal_size_max 0.23
_exptl_crystal_size_mid 0.21
_exptl_crystal_size_min 0.2
_refine_diff_density_max 0.937
_refine_diff_density_min -0.758
_refine_diff_density_rms 0.079
_refine_ls_extinction_method none
_refine_ls_goodness_of_fit_ref 1.012
_refine_ls_hydrogen_treatment constr
_refine_ls_matrix_type full
_refine_ls_number_parameters 365
_refine_ls_number_reflns 7672
_refine_ls_number_restraints 659
_refine_ls_restrained_S_all 1.078
_refine_ls_R_factor_all 0.0511
_refine_ls_R_factor_gt 0.0342
_refine_ls_shift/su_max 0.003
_refine_ls_shift/su_mean 0.000
_refine_ls_structure_factor_coef Fsqd
_refine_ls_weighting_details 'w=1/[\s^2^(Fo^2^)+(0.0487P)^2^+15.7365P] where P=(Fo^2^+2Fc^2^)/3'
_refine_ls_weighting_scheme calc
_refine_ls_wR_factor_gt 0.0848
_refine_ls_wR_factor_ref 0.0929
_reflns_Friedel_coverage 0.000
_reflns_number_gt 5937
_reflns_number_total 7672
_reflns_threshold_expression 'I > 2\s(I)'
_cod_data_source_file c9dt00507b2.cif
_cod_data_source_block 1eb
_cod_depositor_comments 'Adding full bibliography for 7049263--7049284.cif.'
_cod_original_cell_volume 8339.7(14)
_cod_database_code 7049272
_shelx_shelxl_version_number 2018/1
_shelx_space_group_comment
;
The symmetry employed for this shelxl refinement is uniquely defined
by the following loop, which should always be used as a source of
symmetry information in preference to the above space-group names.
They are only intended as comments.
;
_shelx_estimated_absorpt_t_max 0.656
_shelx_estimated_absorpt_t_min 0.620
_olex2_refinement_description
;
1. Fixed Uiso
 At 1.2 times of:
  All C(H) groups, All C(H,H) groups
 At 1.5 times of:
  All C(H,H,H) groups
2. Rigid bond restraints
 C27, C28, C28, C29, N3, C30, C26, C27, C31, C32, C32, C33, C33, C34
 with sigma for 1-2 distances of 0.001 and sigma for 1-3 distances of 0.002
3. Uiso/Uaniso restraints and constraints
C26 \\sim C27 \\sim C28 \\sim C29 \\sim C30 \\sim C1 \\sim C2 \\sim C3 \\sim C4
\\sim C5 \\sim C6 \\sim C7 \\sim C8 \\sim C9 \\sim C10 \\sim C11 \\sim C12
\\sim C13 \\sim C14 \\sim C15 \\sim C16 \\sim C17 \\sim C18 \\sim C19 \\sim C20
\\sim C21 \\sim C22 \\sim C23 \\sim C24 \\sim C25 \\sim C31 \\sim C32 \\sim C33
\\sim C34: within 3.8A with sigma of 0.01 and sigma for terminal atoms of 0.02
4.a Ternary CH refined with riding coordinates:
 C16(H16), C19(H19)
4.b Secondary CH2 refined with riding coordinates:
 C22(H22A,H22B), C31(H31A,H31B), C32(H32A,H32B), C33(H33A,H33B), C34(H34A,H34B)
4.c Aromatic/amide H refined with riding coordinates:
 C26(H26), C27(H27), C28(H28), C29(H29), C30(H30), C2(H2), C4(H4), C5(H5),
 C6(H6), C7(H7), C12(H12), C13(H13), C14(H14)
4.d Fitted hexagon refined as free rotating group:
 N3(C26,C27,C28,C29,C30)
4.e Idealised Me refined as rotating group:
 C17(H17A,H17B,H17C), C18(H18A,H18B,H18C), C20(H20A,H20B,H20C), C21(H21A,H21B,
 H21C), C23(H23A,H23B,H23C), C24(H24A,H24B,H24C), C25(H25A,H25B,H25C)
;
_olex2_submission_special_instructions 'No special instructions were received'

loop_
_space_group_symop_operation_xyz
'x, y, z'
'-x, y, -z+1/2'
'x+1/2, y+1/2, z'
'-x+1/2, y+1/2, -z+1/2'
'-x, -y, -z'
'x, -y, z-1/2'
'-x+1/2, -y+1/2, -z'
'x+1/2, -y+1/2, z-1/2'

loop_
_atom_site_label
_atom_site_type_symbol
_atom_site_fract_x
_atom_site_fract_y
_atom_site_fract_z
_atom_site_U_iso_or_equiv
_atom_site_adp_type
_atom_site_occupancy
_atom_site_site_symmetry_order
_atom_site_calc_flag
_atom_site_refinement_flags_posn
_atom_site_refinement_flags_adp
N3 N 0.27477(16) 0.5331(2) 0.62299(17) 0.0745(11) Uani 1 1 d . U
C26 C 0.23066(14) 0.4801(3) 0.6206(2) 0.1232(19) Uani 1 1 d G U
H26 H 0.194693 0.499264 0.595370 0.148 Uiso 1 1 calc R .
C27 C 0.2403(2) 0.3985(4) 0.6557(3) 0.153(2) Uani 1 1 d G U
H27 H 0.210797 0.363085 0.654111 0.184 Uiso 1 1 calc R .
C28 C 0.2941(3) 0.3699(3) 0.6934(3) 0.172(3) Uani 1 1 d G U
H28 H 0.300526 0.315352 0.716928 0.207 Uiso 1 1 calc R .
C29 C 0.33818(19) 0.4229(4) 0.6958(3) 0.169(3) Uani 1 1 d G U
H29 H 0.374152 0.403796 0.721003 0.202 Uiso 1 1 calc R .
C30 C 0.32854(14) 0.5045(3) 0.6606(2) 0.137(2) Uani 1 1 d G U
H30 H 0.358050 0.539975 0.662262 0.164 Uiso 1 1 calc R .
C1 C 0.33429(18) 0.6773(3) 0.4389(2) 0.0467(9) Uani 1 1 d . U
C2 C 0.37398(19) 0.6476(3) 0.4218(2) 0.0523(9) Uani 1 1 d . U
H2 H 0.398466 0.597539 0.438566 0.063 Uiso 1 1 calc R .
C3 C 0.36997(19) 0.7085(3) 0.3736(2) 0.0534(10) Uani 1 1 d . U
C4 C 0.3984(2) 0.7164(4) 0.3377(2) 0.0635(11) Uani 1 1 d . U
H4 H 0.427261 0.675496 0.343948 0.076 Uiso 1 1 calc R .
C5 C 0.3831(2) 0.7846(4) 0.2936(3) 0.0706(12) Uani 1 1 d . U
H5 H 0.402085 0.790582 0.270084 0.085 Uiso 1 1 calc R .
C6 C 0.3392(2) 0.8457(4) 0.2832(3) 0.0710(13) Uani 1 1 d . U
H6 H 0.329182 0.891030 0.252366 0.085 Uiso 1 1 calc R .
C7 C 0.3108(2) 0.8400(4) 0.3174(2) 0.0625(11) Uani 1 1 d . U
H7 H 0.281558 0.880828 0.309840 0.075 Uiso 1 1 calc R .
C8 C 0.32612(19) 0.7724(3) 0.3636(2) 0.0514(9) Uani 1 1 d . U
C9 C 0.31991(18) 0.6429(3) 0.4867(2) 0.0460(9) Uani 1 1 d . U
C10 C 0.38405(19) 0.5186(3) 0.5275(2) 0.0531(9) Uani 1 1 d . U
C11 C 0.4383(2) 0.5460(4) 0.5654(2) 0.0585(10) Uani 1 1 d . U
C12 C 0.4813(2) 0.4868(4) 0.5686(3) 0.0727(12) Uani 1 1 d . U
H12 H 0.517655 0.504073 0.593371 0.087 Uiso 1 1 calc R .
C13 C 0.4704(2) 0.4043(4) 0.5358(3) 0.0756(13) Uani 1 1 d . U
H13 H 0.499288 0.366016 0.538474 0.091 Uiso 1 1 calc R .
C14 C 0.4173(2) 0.3784(4) 0.4993(3) 0.0750(13) Uani 1 1 d . U
H14 H 0.410332 0.322041 0.477450 0.090 Uiso 1 1 calc R .
C15 C 0.3731(2) 0.4341(3) 0.4940(2) 0.0617(11) Uani 1 1 d . U
C16 C 0.4524(2) 0.6369(4) 0.6025(2) 0.0710(13) Uani 1 1 d . U
H16 H 0.417413 0.668344 0.593705 0.085 Uiso 1 1 calc R .
C17 C 0.4815(3) 0.6189(6) 0.6711(3) 0.103(2) Uani 1 1 d . U
H17A H 0.516461 0.589229 0.681619 0.154 Uiso 1 1 calc GR .
H17B H 0.459287 0.578213 0.682503 0.154 Uiso 1 1 calc GR .
H17C H 0.487343 0.677866 0.692698 0.154 Uiso 1 1 calc GR .
C18 C 0.4856(3) 0.7050(5) 0.5836(3) 0.0882(17) Uani 1 1 d . U
H18A H 0.519504 0.675294 0.589531 0.132 Uiso 1 1 calc GR .
H18B H 0.493716 0.761138 0.608322 0.132 Uiso 1 1 calc GR .
H18C H 0.464688 0.721491 0.541058 0.132 Uiso 1 1 calc GR .
C19 C 0.3140(2) 0.4027(4) 0.4521(3) 0.0838(15) Uani 1 1 d . U
H19 H 0.289511 0.454902 0.450238 0.101 Uiso 1 1 calc R .
C20 C 0.3045(3) 0.3830(7) 0.3883(4) 0.136(3) Uani 1 1 d . U
H20A H 0.323727 0.326313 0.387648 0.204 Uiso 1 1 calc GR .
H20B H 0.317937 0.434986 0.373437 0.204 Uiso 1 1 calc GR .
H20C H 0.265743 0.374919 0.362467 0.204 Uiso 1 1 calc GR .
C21 C 0.2982(4) 0.3201(6) 0.4779(5) 0.142(3) Uani 1 1 d . U
H21A H 0.322338 0.268161 0.481797 0.213 Uiso 1 1 calc GR .
H21B H 0.260874 0.302541 0.451068 0.213 Uiso 1 1 calc GR .
H21C H 0.301194 0.336013 0.517661 0.213 Uiso 1 1 calc GR .
C22 C 0.3405(2) 0.7511(4) 0.6444(2) 0.0663(13) Uani 1 1 d . U
H22A H 0.367923 0.701152 0.657725 0.080 Uiso 1 1 calc R .
H22B H 0.351852 0.795499 0.621774 0.080 Uiso 1 1 calc R .
C23 C 0.2965(3) 0.9033(5) 0.6997(4) 0.118(2) Uani 1 1 d . U
H23A H 0.262657 0.871538 0.691653 0.177 Uiso 1 1 calc GR .
H23B H 0.291498 0.940678 0.664665 0.177 Uiso 1 1 calc GR .
H23C H 0.306964 0.943567 0.734949 0.177 Uiso 1 1 calc GR .
C24 C 0.3505(3) 0.7299(6) 0.7729(3) 0.121(2) Uani 1 1 d . U
H24A H 0.313344 0.708952 0.760485 0.182 Uiso 1 1 calc GR .
H24B H 0.364047 0.760726 0.812105 0.182 Uiso 1 1 calc GR .
H24C H 0.373421 0.676377 0.776015 0.182 Uiso 1 1 calc GR .
C25 C 0.4191(3) 0.8792(6) 0.7533(3) 0.118(2) Uani 1 1 d . U
H25A H 0.449059 0.835176 0.765523 0.178 Uiso 1 1 calc GR .
H25B H 0.421094 0.911743 0.788928 0.178 Uiso 1 1 calc GR .
H25C H 0.421422 0.924255 0.725042 0.178 Uiso 1 1 calc GR .
C31 C 0.1908(3) 0.5142(5) 0.4632(3) 0.0951(15) Uani 1 1 d . U
H31A H 0.217571 0.468398 0.489560 0.114 Uiso 1 1 calc R .
H31B H 0.204117 0.540658 0.435529 0.114 Uiso 1 1 calc R .
C32 C 0.1372(3) 0.4683(6) 0.4279(4) 0.132(2) Uani 1 1 d . U
H32A H 0.135012 0.409701 0.447429 0.158 Uiso 1 1 calc R .
H32B H 0.131476 0.454581 0.386383 0.158 Uiso 1 1 calc R .
C33 C 0.0945(3) 0.5396(6) 0.4274(4) 0.1187(19) Uani 1 1 d . U
H33A H 0.077723 0.573511 0.388645 0.142 Uiso 1 1 calc R .
H33B H 0.065757 0.508188 0.433969 0.142 Uiso 1 1 calc R .
C34 C 0.1272(3) 0.6051(5) 0.4795(3) 0.0937(15) Uani 1 1 d . U
H34A H 0.118741 0.670271 0.466048 0.112 Uiso 1 1 calc R .
H34B H 0.117739 0.594920 0.513100 0.112 Uiso 1 1 calc R .
N1 N 0.30446(14) 0.7541(2) 0.40415(16) 0.0459(8) Uani 1 1 d . .
N2 N 0.33951(14) 0.5750(2) 0.52529(16) 0.0467(8) Uani 1 1 d . .
O1 O 0.27853(12) 0.69271(18) 0.48864(14) 0.0472(7) Uani 1 1 d . .
O2 O 0.18401(14) 0.5874(2) 0.49952(17) 0.0689(9) Uani 1 1 d . .
Si1 Si 0.35186(7) 0.81381(13) 0.71513(8) 0.0767(4) Uani 1 1 d . .
Yb1 Yb 0.26054(2) 0.68090(2) 0.56999(2) 0.04543(8) Uani 1 1 d . .

loop_
_atom_site_aniso_label
_atom_site_aniso_U_11
_atom_site_aniso_U_22
_atom_site_aniso_U_33
_atom_site_aniso_U_23
_atom_site_aniso_U_13
_atom_site_aniso_U_12
N3 0.095(2) 0.061(2) 0.089(3) 0.012(2) 0.060(2) 0.0139(19)
C26 0.129(3) 0.111(4) 0.137(4) 0.042(3) 0.065(3) -0.020(3)
C27 0.146(3) 0.129(4) 0.170(5) 0.068(3) 0.057(4) -0.017(3)
C28 0.151(4) 0.145(5) 0.185(5) 0.066(4) 0.044(4) -0.013(3)
C29 0.137(4) 0.135(4) 0.190(5) 0.090(4) 0.034(4) 0.005(3)
C30 0.114(2) 0.119(4) 0.152(4) 0.067(3) 0.037(3) 0.020(3)
C1 0.0492(19) 0.050(2) 0.053(2) 0.0009(17) 0.0339(17) 0.0008(17)
C2 0.052(2) 0.062(2) 0.056(2) 0.0028(18) 0.0356(17) 0.0106(18)
C3 0.055(2) 0.065(2) 0.056(2) 0.0033(19) 0.0385(18) 0.0032(18)
C4 0.061(2) 0.080(3) 0.063(2) 0.009(2) 0.041(2) 0.010(2)
C5 0.071(3) 0.089(3) 0.068(3) 0.009(2) 0.046(2) 0.001(2)
C6 0.079(3) 0.080(3) 0.067(3) 0.015(2) 0.043(2) 0.005(2)
C7 0.069(2) 0.068(2) 0.064(2) 0.013(2) 0.041(2) 0.010(2)
C8 0.055(2) 0.057(2) 0.055(2) 0.0030(19) 0.0355(18) 0.0005(18)
C9 0.0490(19) 0.0477(19) 0.056(2) -0.0041(18) 0.0371(17) 0.0002(17)
C10 0.057(2) 0.056(2) 0.062(2) 0.0076(18) 0.0407(17) 0.0070(17)
C11 0.059(2) 0.067(2) 0.061(2) 0.006(2) 0.0370(18) 0.0083(19)
C12 0.061(2) 0.084(3) 0.076(3) 0.006(2) 0.033(2) 0.008(2)
C13 0.068(3) 0.076(3) 0.087(3) 0.006(2) 0.039(2) 0.023(2)
C14 0.073(3) 0.065(3) 0.092(3) -0.003(2) 0.042(2) 0.016(2)
C15 0.060(2) 0.060(2) 0.075(2) 0.000(2) 0.0387(19) 0.0075(19)
C16 0.062(3) 0.083(3) 0.070(3) -0.005(2) 0.031(2) 0.004(2)
C17 0.105(4) 0.132(5) 0.068(4) -0.010(4) 0.035(3) -0.007(4)
C18 0.082(4) 0.094(4) 0.086(4) -0.010(3) 0.035(3) -0.012(3)
C19 0.077(3) 0.071(3) 0.103(3) -0.020(3) 0.039(3) 0.006(2)
C20 0.117(5) 0.138(6) 0.116(5) -0.022(5) 0.018(5) 0.000(5)
C21 0.117(5) 0.139(6) 0.153(6) 0.006(5) 0.045(5) -0.040(5)
C22 0.066(3) 0.073(3) 0.073(3) 0.001(3) 0.043(3) 0.002(3)
C23 0.110(5) 0.120(5) 0.119(5) -0.044(4) 0.047(4) 0.005(4)
C24 0.121(5) 0.161(6) 0.085(4) 0.008(5) 0.049(4) -0.020(5)
C25 0.099(5) 0.147(6) 0.104(5) -0.029(5) 0.041(4) -0.029(5)
C31 0.096(3) 0.090(3) 0.114(4) -0.024(3) 0.060(3) -0.007(3)
C32 0.123(4) 0.102(4) 0.148(5) -0.039(3) 0.041(4) -0.025(3)
C33 0.085(3) 0.124(4) 0.137(4) -0.011(3) 0.040(3) -0.031(3)
C34 0.080(3) 0.099(4) 0.122(4) -0.006(3) 0.062(3) -0.016(3)
N1 0.053(2) 0.045(2) 0.051(2) 0.0063(16) 0.0337(18) 0.0070(17)
N2 0.053(2) 0.046(2) 0.052(2) 0.0059(17) 0.0331(18) 0.0074(16)
O1 0.0589(18) 0.0437(16) 0.0578(18) 0.0086(13) 0.0430(16) 0.0100(13)
O2 0.065(2) 0.071(2) 0.088(3) -0.0132(19) 0.049(2) -0.0090(18)
Si1 0.0738(10) 0.0935(12) 0.0662(10) -0.0153(9) 0.0344(8) -0.0081(9)
Yb1 0.05126(13) 0.04234(12) 0.05461(13) 0.00498(9) 0.03436(10) 0.00526(9)

loop_
_atom_type_symbol
_atom_type_description
_atom_type_scat_dispersion_real
_atom_type_scat_dispersion_imag
_atom_type_scat_source
C C 0.0033 0.0016 'International Tables Vol C Tables 4.2.6.8 and 6.1.1.4'
H H 0.0000 0.0000 'International Tables Vol C Tables 4.2.6.8 and 6.1.1.4'
N N 0.0061 0.0033 'International Tables Vol C Tables 4.2.6.8 and 6.1.1.4'
O O 0.0106 0.0060 'International Tables Vol C Tables 4.2.6.8 and 6.1.1.4'
Si Si 0.0817 0.0704 'International Tables Vol C Tables 4.2.6.8 and 6.1.1.4'
Yb Yb -0.3850 5.5486 'International Tables Vol C Tables 4.2.6.8 and 6.1.1.4'

loop_
_geom_angle_atom_site_label_1
_geom_angle_atom_site_label_2
_geom_angle_atom_site_label_3
_geom_angle
_geom_angle_site_symmetry_1
_geom_angle_site_symmetry_3
C26 N3 C30 120.0 . .
C26 N3 Yb1 121.3(2) . .
C30 N3 Yb1 118.5(2) . .
N3 C26 H26 120.0 . .
N3 C26 C27 120.0 . .
C27 C26 H26 120.0 . .
C26 C27 H27 120.0 . .
C26 C27 C28 120.0 . .
C28 C27 H27 120.0 . .
C27 C28 H28 120.0 . .
C29 C28 C27 120.0 . .
C29 C28 H28 120.0 . .
C28 C29 H29 120.0 . .
C30 C29 C28 120.0 . .
C30 C29 H29 120.0 . .
N3 C30 H30 120.0 . .
C29 C30 N3 120.0 . .
C29 C30 H30 120.0 . .
C2 C1 C9 131.1(4) . .
C2 C1 N1 112.0(4) . .
C2 C1 Yb1 152.1(3) . 7_566
C9 C1 Yb1 76.7(2) . 7_566
N1 C1 C9 116.9(4) . .
N1 C1 Yb1 40.24(18) . 7_566
C1 C2 H2 126.8 . .
C1 C2 C3 106.4(4) . .
C3 C2 H2 126.8 . .
C2 C3 C8 106.0(4) . .
C4 C3 C2 134.5(5) . .
C4 C3 C8 119.5(4) . .
C3 C4 H4 120.4 . .
C5 C4 C3 119.2(5) . .
C5 C4 H4 120.4 . .
C4 C5 H5 119.5 . .
C4 C5 C6 121.0(5) . .
C6 C5 H5 119.5 . .
C5 C6 H6 119.4 . .
C7 C6 C5 121.3(5) . .
C7 C6 H6 119.4 . .
C6 C7 H7 120.4 . .
C6 C7 C8 119.2(5) . .
C8 C7 H7 120.4 . .
C7 C8 C3 119.9(4) . .
N1 C8 C3 110.4(4) . .
N1 C8 C7 129.7(4) . .
C1 C9 Yb1 76.7(2) . 7_566
N2 C9 C1 131.3(4) . .
N2 C9 O1 116.6(4) . .
N2 C9 Yb1 151.9(3) . 7_566
O1 C9 C1 112.1(4) . .
O1 C9 Yb1 35.41(18) . 7_566
C11 C10 C15 120.4(4) . .
C11 C10 N2 119.6(4) . .
C15 C10 N2 119.9(4) . .
C10 C11 C12 118.2(5) . .
C10 C11 C16 122.5(4) . .
C12 C11 C16 119.3(5) . .
C11 C12 H12 119.4 . .
C13 C12 C11 121.2(5) . .
C13 C12 H12 119.4 . .
C12 C13 H13 120.1 . .
C14 C13 C12 119.8(5) . .
C14 C13 H13 120.1 . .
C13 C14 H14 119.2 . .
C13 C14 C15 121.7(5) . .
C15 C14 H14 119.2 . .
C10 C15 C19 121.4(4) . .
C14 C15 C10 118.6(5) . .
C14 C15 C19 120.0(5) . .
C11 C16 H16 107.1 . .
C11 C16 C18 112.4(5) . .
C17 C16 C11 112.4(5) . .
C17 C16 H16 107.1 . .
C17 C16 C18 110.5(5) . .
C18 C16 H16 107.1 . .
C16 C17 H17A 109.5 . .
C16 C17 H17B 109.5 . .
C16 C17 H17C 109.5 . .
H17A C17 H17B 109.5 . .
H17A C17 H17C 109.5 . .
H17B C17 H17C 109.5 . .
C16 C18 H18A 109.5 . .
C16 C18 H18B 109.5 . .
C16 C18 H18C 109.5 . .
H18A C18 H18B 109.5 . .
H18A C18 H18C 109.5 . .
H18B C18 H18C 109.5 . .
C15 C19 H19 107.3 . .
C20 C19 C15 113.0(6) . .
C20 C19 H19 107.3 . .
C21 C19 C15 111.3(6) . .
C21 C19 H19 107.3 . .
C21 C19 C20 110.5(7) . .
C19 C20 H20A 109.5 . .
C19 C20 H20B 109.5 . .
C19 C20 H20C 109.5 . .
H20A C20 H20B 109.5 . .
H20A C20 H20C 109.5 . .
H20B C20 H20C 109.5 . .
C19 C21 H21A 109.5 . .
C19 C21 H21B 109.5 . .
C19 C21 H21C 109.5 . .
H21A C21 H21B 109.5 . .
H21A C21 H21C 109.5 . .
H21B C21 H21C 109.5 . .
H22A C22 H22B 105.8 . .
Si1 C22 H22A 104.8 . .
Si1 C22 H22B 104.8 . .
Si1 C22 Yb1 129.8(3) . .
Yb1 C22 H22A 104.8 . .
Yb1 C22 H22B 104.8 . .
H23A C23 H23B 109.5 . .
H23A C23 H23C 109.5 . .
H23B C23 H23C 109.5 . .
Si1 C23 H23A 109.5 . .
Si1 C23 H23B 109.5 . .
Si1 C23 H23C 109.5 . .
H24A C24 H24B 109.5 . .
H24A C24 H24C 109.5 . .
H24B C24 H24C 109.5 . .
Si1 C24 H24A 109.5 . .
Si1 C24 H24B 109.5 . .
Si1 C24 H24C 109.5 . .
H25A C25 H25B 109.5 . .
H25A C25 H25C 109.5 . .
H25B C25 H25C 109.5 . .
Si1 C25 H25A 109.5 . .
Si1 C25 H25B 109.5 . .
Si1 C25 H25C 109.5 . .
H31A C31 H31B 108.4 . .
C32 C31 H31A 110.0 . .
C32 C31 H31B 110.0 . .
O2 C31 H31A 110.0 . .
O2 C31 H31B 110.0 . .
O2 C31 C32 108.4(6) . .
C31 C32 H32A 110.7 . .
C31 C32 H32B 110.7 . .
C31 C32 C33 105.1(6) . .
H32A C32 H32B 108.8 . .
C33 C32 H32A 110.7 . .
C33 C32 H32B 110.7 . .
C32 C33 H33A 111.0 . .
C32 C33 H33B 111.0 . .
H33A C33 H33B 109.0 . .
C34 C33 C32 103.9(6) . .
C34 C33 H33A 111.0 . .
C34 C33 H33B 111.0 . .
C33 C34 H34A 109.9 . .
C33 C34 H34B 109.9 . .
H34A C34 H34B 108.3 . .
O2 C34 C33 108.8(6) . .
O2 C34 H34A 109.9 . .
O2 C34 H34B 109.9 . .
C1 N1 Yb1 116.9(2) . 7_566
C8 N1 C1 105.3(3) . .
C8 N1 Yb1 137.8(3) . 7_566
C9 N2 C10 120.9(4) . .
C9 O1 Yb1 124.2(2) . 7_566
C9 O1 Yb1 120.4(3) . .
Yb1 O1 Yb1 113.18(11) 7_566 .
C31 O2 Yb1 122.0(3) . .
C34 O2 C31 109.8(5) . .
C34 O2 Yb1 127.3(3) . .
C22 Si1 C23 110.9(3) . .
C22 Si1 C24 110.5(3) . .
C22 Si1 C25 114.8(3) . .
C23 Si1 C25 106.3(4) . .
C24 Si1 C23 107.4(4) . .
C24 Si1 C25 106.6(4) . .
N3 Yb1 C1 121.07(12) . 7_566
N3 Yb1 C9 145.99(12) . 7_566
N3 Yb1 O2 77.52(13) . .
N3 Yb1 Yb1 150.24(9) . 7_566
C1 Yb1 C9 26.55(10) 7_566 7_566
C1 Yb1 Yb1 79.60(8) 7_566 7_566
C9 Yb1 Yb1 53.26(7) 7_566 7_566
C22 Yb1 N3 94.83(17) . .
C22 Yb1 C1 103.07(15) . 7_566
C22 Yb1 C9 102.76(16) . 7_566
C22 Yb1 O2 171.89(16) . .
C22 Yb1 Yb1 101.15(13) . 7_566
N1 Yb1 N3 99.20(12) 7_566 .
N1 Yb1 C1 22.89(11) 7_566 7_566
N1 Yb1 C9 49.43(11) 7_566 7_566
N1 Yb1 C22 100.20(15) 7_566 .
N1 Yb1 O2 83.86(12) 7_566 .
N1 Yb1 Yb1 102.42(8) 7_566 7_566
O1 Yb1 N3 119.53(11) . .
O1 Yb1 N3 163.22(12) 7_566 .
O1 Yb1 C1 112.30(10) . 7_566
O1 Yb1 C1 46.90(10) 7_566 7_566
O1 Yb1 C9 20.37(10) 7_566 7_566
O1 Yb1 C9 86.38(10) . 7_566
O1 Yb1 C22 99.10(15) . .
O1 Yb1 C22 99.48(16) 7_566 .
O1 Yb1 N1 69.75(11) 7_566 7_566
O1 Yb1 N1 134.66(11) . 7_566
O1 Yb1 O1 66.82(11) 7_566 .
O1 Yb1 O2 88.50(12) 7_566 .
O1 Yb1 O2 82.63(11) . .
O1 Yb1 Yb1 33.33(7) . 7_566
O1 Yb1 Yb1 33.49(7) 7_566 7_566
O2 Yb1 C1 83.42(11) . 7_566
O2 Yb1 C9 85.23(12) . 7_566
O2 Yb1 Yb1 84.68(9) . 7_566

loop_
_geom_bond_atom_site_label_1
_geom_bond_atom_site_label_2
_geom_bond_distance
_geom_bond_site_symmetry_2
N3 C26 1.3900 .
N3 C30 1.3900 .
N3 Yb1 2.394(3) .
C26 H26 0.9300 .
C26 C27 1.3900 .
C27 H27 0.9300 .
C27 C28 1.3900 .
C28 H28 0.9300 .
C28 C29 1.3900 .
C29 H29 0.9300 .
C29 C30 1.3900 .
C30 H30 0.9300 .
C1 C2 1.382(6) .
C1 C9 1.465(6) .
C1 N1 1.392(5) .
C1 Yb1 3.191(4) 7_566
C2 H2 0.9300 .
C2 C3 1.419(6) .
C3 C4 1.403(6) .
C3 C8 1.425(6) .
C4 H4 0.9300 .
C4 C5 1.362(7) .
C5 H5 0.9300 .
C5 C6 1.399(8) .
C6 H6 0.9300 .
C6 C7 1.366(7) .
C7 H7 0.9300 .
C7 C8 1.390(7) .
C8 N1 1.379(5) .
C9 N2 1.279(5) .
C9 O1 1.343(5) .
C9 Yb1 3.191(5) 7_566
C10 C11 1.397(7) .
C10 C15 1.401(7) .
C10 N2 1.428(5) .
C11 C12 1.407(7) .
C11 C16 1.519(7) .
C12 H12 0.9300 .
C12 C13 1.368(8) .
C13 H13 0.9300 .
C13 C14 1.362(8) .
C14 H14 0.9300 .
C14 C15 1.390(7) .
C15 C19 1.531(8) .
C16 H16 0.9800 .
C16 C17 1.515(8) .
C16 C18 1.524(8) .
C17 H17A 0.9600 .
C17 H17B 0.9600 .
C17 H17C 0.9600 .
C18 H18A 0.9600 .
C18 H18B 0.9600 .
C18 H18C 0.9600 .
C19 H19 0.9800 .
C19 C20 1.481(9) .
C19 C21 1.476(9) .
C20 H20A 0.9600 .
C20 H20B 0.9600 .
C20 H20C 0.9600 .
C21 H21A 0.9600 .
C21 H21B 0.9600 .
C21 H21C 0.9600 .
C22 H22A 0.9700 .
C22 H22B 0.9700 .
C22 Si1 1.835(5) .
C22 Yb1 2.335(5) .
C23 H23A 0.9600 .
C23 H23B 0.9600 .
C23 H23C 0.9600 .
C23 Si1 1.868(7) .
C24 H24A 0.9600 .
C24 H24B 0.9600 .
C24 H24C 0.9600 .
C24 Si1 1.852(7) .
C25 H25A 0.9600 .
C25 H25B 0.9600 .
C25 H25C 0.9600 .
C25 Si1 1.877(7) .
C31 H31A 0.9700 .
C31 H31B 0.9700 .
C31 C32 1.468(9) .
C31 O2 1.424(7) .
C32 H32A 0.9700 .
C32 H32B 0.9700 .
C32 C33 1.532(10) .
C33 H33A 0.9700 .
C33 H33B 0.9700 .
C33 C34 1.499(9) .
C34 H34A 0.9700 .
C34 H34B 0.9700 .
C34 O2 1.415(7) .
N1 Yb1 2.310(3) 7_566
O1 Yb1 2.236(3) 7_566
O1 Yb1 2.246(3) .
O2 Yb1 2.410(3) .
Yb1 Yb1 3.7411(5) 7_566
